data_7214981
loop_
_publ_author_name
'Chen, Kai'
'Liang, Li-Li'
'Liu, Hao-Jing'
'Zhang, Yun-Qian'
'Xue, Sai-Feng'
'Tao, Zhu'
'Xiao, Xin'
'Zhu, Qian-Jiang'
'Lindoy, Leonard F.'
'Wei, Gang'

_publ_section_title
;
 Hydroquinone-assisted assembly of coordination polymers from lanthanides
 and cucurbit[5]uril
;
_journal_issue 23
_journal_name_full CrystEngComm
_journal_page_first 7994
_journal_paper_doi 10.1039/c2ce26200b
_journal_volume 14
_journal_year 2012
_chemical_absolute_configuration ' R '
_chemical_formula_sum 'C36 H64 Cl Er N22 O32'
_chemical_formula_weight 1519.80
_chemical_name_systematic
;
?
;
_space_group_IT_number 169
_symmetry_cell_setting hexagonal
_symmetry_space_group_name_Hall 'P 61'
_symmetry_space_group_name_H-M 'P 61'
_atom_sites_solution_hydrogens geom
_atom_sites_solution_primary direct
_atom_sites_solution_secondary difmap
_audit_creation_method SHELXL-97
_cell_angle_alpha 90.00
_cell_angle_beta 90.00
_cell_angle_gamma 120.00
_cell_formula_units_Z 6
_cell_length_a 14.465(5)
_cell_length_b 14.465(3)
_cell_length_c 45.866(12)
_cell_measurement_temperature 223(2)
_cell_volume 8311(4)
_computing_structure_refinement 'SHELXL-97 (Sheldrick, 1997)'
_diffrn_ambient_temperature 223(2)
_diffrn_measured_fraction_theta_full 0.981
_diffrn_measured_fraction_theta_max 0.981
_diffrn_measurement_device_type 'Bruker Smart Apex2 CCD detector'
_diffrn_measurement_method 'phi and omega scans'
_diffrn_radiation_monochromator graphite
_diffrn_radiation_source 'fine-focus sealed tube'
_diffrn_radiation_type MoK\a
_diffrn_radiation_wavelength 0.71073
_diffrn_reflns_av_R_equivalents 0.0370
_diffrn_reflns_av_sigmaI/netI 0.0342
_diffrn_reflns_limit_h_max 17
_diffrn_reflns_limit_h_min -17
_diffrn_reflns_limit_k_max 17
_diffrn_reflns_limit_k_min -17
_diffrn_reflns_limit_l_max 55
_diffrn_reflns_limit_l_min -53
_diffrn_reflns_number 56552
_diffrn_reflns_theta_full 26.00
_diffrn_reflns_theta_max 26.00
_diffrn_reflns_theta_min 1.63
_exptl_absorpt_coefficient_mu 1.682
_exptl_absorpt_correction_T_max 0.7085
_exptl_absorpt_correction_T_min 0.6067
_exptl_absorpt_correction_type multi-scan
_exptl_absorpt_process_details 'SADABS; Bruker, 2000'
_exptl_crystal_colour colorless
_exptl_crystal_density_diffrn 1.822
_exptl_crystal_density_method 'not measured'
_exptl_crystal_description block
_exptl_crystal_F_000 4650
_exptl_crystal_size_max 0.33
_exptl_crystal_size_mid 0.25
_exptl_crystal_size_min 0.22
_platon_squeeze_details
;
;
_refine_diff_density_max 1.484
_refine_diff_density_min -1.285
_refine_diff_density_rms 0.110
_refine_ls_abs_structure_details 'Flack H D (1983), Acta Cryst. A39, 876-881'
_refine_ls_abs_structure_Flack 0.045(8)
_refine_ls_extinction_method none
_refine_ls_goodness_of_fit_ref 1.079
_refine_ls_hydrogen_treatment constr
_refine_ls_matrix_type full
_refine_ls_number_parameters 743
_refine_ls_number_reflns 10108
_refine_ls_number_restraints 10
_refine_ls_restrained_S_all 1.078
_refine_ls_R_factor_all 0.0379
_refine_ls_R_factor_gt 0.0368
_refine_ls_shift/su_max 0.002
_refine_ls_shift/su_mean 0.000
_refine_ls_structure_factor_coef Fsqd
_refine_ls_weighting_details 'calc w=1/[\s^2^(Fo^2^)+(0.0437P)^2^+24.9898P] where P=(Fo^2^+2Fc^2^)/3'
_refine_ls_weighting_scheme calc
_refine_ls_wR_factor_gt 0.0944
_refine_ls_wR_factor_ref 0.0948
_reflns_number_gt 9756
_reflns_number_total 10108
_reflns_threshold_expression >2sigma(I)
_cod_data_source_file c2ce26200b.txt
_cod_data_source_block 02
_cod_depositor_comments
;
The following automatic conversions were performed:

'_symmetry_cell_setting' value 'Hexagonal' changed to 'hexagonal'
according to
/usr/data/users/saulius/automatic-downloads/retrospective/RSC/lib/dictionaries/cif_core.dic
dictionary named 'cif_core.dic' version 2.4.2 from 2011-04-26.

Automatic conversion script
Id: cif_fix_values 2281 2013-09-26 08:29:07Z andrius 
;
_cod_database_code 7214981

loop_
_symmetry_equiv_pos_as_xyz
'x, y, z'
'-x, -y, z+1/2'
'-y, x-y, z+1/3'
'-x+y, -x, z+2/3'
'x-y, x, z+1/6'
'y, -x+y, z+5/6'

loop_
_atom_site_label
_atom_site_type_symbol
_atom_site_fract_x
_atom_site_fract_y
_atom_site_fract_z
_atom_site_U_iso_or_equiv
_atom_site_adp_type
_atom_site_occupancy
_atom_site_symmetry_multiplicity
_atom_site_calc_flag
_atom_site_refinement_flags
O1W O 0.4845(3) 0.3347(3) 0.56214(12) 0.0307(9) Uani 1 1 d .
O2W O 0.4633(3) 0.0230(3) 0.56386(11) 0.0291(9) Uani 1 1 d .
O3W O 0.6728(4) 0.1705(4) 0.57256(10) 0.0301(10) Uani 1 1 d .
O4W O 0.6771(3) 0.3683(3) 0.54501(9) 0.0269(9) Uani 1 1 d .
Er1 Er 0.535555(18) 0.206894(18) 0.561789(18) 0.01742(7) Uani 1 1 d .
N21 N -0.0576(8) 0.1563(10) 0.5709(2) 0.082(2) Uani 1 1 d .
O11 O 0.0204(6) 0.2426(7) 0.5686(3) 0.116(4) Uani 1 1 d .
O12 O -0.1219(7) 0.1082(7) 0.55150(19) 0.099(3) Uani 1 1 d .
O13 O -0.0750(9) 0.1176(10) 0.5959(3) 0.139(5) Uani 1 1 d .
N22 N -0.1441(7) 0.2754(9) 0.62604(19) 0.082(2) Uani 1 1 d D
O14 O -0.1442(8) 0.3090(8) 0.6009(2) 0.148(6) Uani 1 1 d D
O15 O -0.0689(7) 0.3413(10) 0.6416(4) 0.331(17) Uani 1 1 d D
O16 O -0.2136(8) 0.1839(10) 0.6342(4) 0.174(6) Uani 1 1 d D
Cl1 Cl 0.8295(5) 0.3961(5) 0.50867(18) 0.095(2) Uani 0.50 1 d P
Cl2 Cl 0.9602(7) 0.9459(6) 0.65065(17) 0.118(3) Uani 0.50 1 d P
C31 C 0.9455(8) 0.7316(6) 0.5711(2) 0.092(5) Uani 1 1 d D
C32 C 0.9705(7) 0.8267(6) 0.5845(2) 0.064(3) Uani 1 1 d D
H32 H 1.0158 0.8511 0.6008 0.077 Uiso 1 1 calc R
C33 C 0.9271(6) 0.8849(6) 0.57315(16) 0.053(2) Uani 1 1 d D
H33 H 0.9438 0.9501 0.5820 0.063 Uiso 1 1 calc R
C34 C 0.8599(5) 0.8506(6) 0.54930(16) 0.054(2) Uani 1 1 d D
C35 C 0.8336(6) 0.7540(6) 0.5367(2) 0.077(4) Uani 1 1 d D
H35 H 0.7869 0.7288 0.5206 0.092 Uiso 1 1 calc R
C36 C 0.8762(8) 0.6947(7) 0.5477(2) 0.102(6) Uani 1 1 d D
H36 H 0.8580 0.6285 0.5392 0.122 Uiso 1 1 calc R
O17 O 0.9895(8) 0.6717(7) 0.5832(3) 0.146(6) Uani 1 1 d .
H17 H 0.9646 0.6135 0.5746 0.220 Uiso 1 1 calc R
O18 O 0.8145(5) 0.9045(6) 0.53677(16) 0.0695(19) Uani 1 1 d .
H18 H 0.8347 0.9617 0.5455 0.104 Uiso 1 1 calc R
C1 C 0.6516(4) 0.3108(4) 0.62870(11) 0.0146(10) Uani 1 1 d .
C2 C 0.7528(5) 0.3871(5) 0.67099(13) 0.0232(12) Uani 1 1 d .
H2 H 0.8262 0.3999 0.6737 0.028 Uiso 1 1 calc R
C3 C 0.6674(4) 0.2686(5) 0.67646(12) 0.0202(11) Uani 1 1 d .
H3 H 0.7005 0.2261 0.6826 0.024 Uiso 1 1 calc R
C4 C 0.6407(4) 0.3818(4) 0.70784(12) 0.0207(11) Uani 1 1 d .
C5 C 0.5312(5) 0.1234(4) 0.64185(13) 0.0217(12) Uani 1 1 d .
H5A H 0.5417 0.1070 0.6218 0.026 Uiso 1 1 calc R
H5B H 0.5385 0.0737 0.6549 0.026 Uiso 1 1 calc R
C6 C 0.5069(6) 0.1889(5) 0.71126(14) 0.0248(13) Uani 1 1 d .
H6A H 0.5155 0.1260 0.7123 0.030 Uiso 1 1 calc R
H6B H 0.4959 0.2062 0.7312 0.030 Uiso 1 1 calc R
C7 C 0.3731(5) 0.1227(4) 0.62286(12) 0.0199(11) Uani 1 1 d .
C8 C 0.3686(5) 0.0790(5) 0.67192(14) 0.0253(13) Uani 1 1 d .
H8 H 0.3573 0.0099 0.6794 0.030 Uiso 1 1 calc R
C9 C 0.2610(4) 0.0736(4) 0.66367(12) 0.0186(11) Uani 1 1 d .
H9 H 0.2002 -0.0001 0.6655 0.022 Uiso 1 1 calc R
C10 C 0.3404(4) 0.1930(4) 0.70264(12) 0.0209(11) Uani 1 1 d .
C11 C 0.1952(5) 0.1020(4) 0.61498(13) 0.0241(12) Uani 1 1 d .
H11A H 0.1268 0.0412 0.6211 0.029 Uiso 1 1 calc R
H11B H 0.2088 0.0886 0.5949 0.029 Uiso 1 1 calc R
C12 C 0.1669(5) 0.1663(5) 0.68640(14) 0.0256(12) Uani 1 1 d .
H12A H 0.1639 0.1902 0.7062 0.031 Uiso 1 1 calc R
H12B H 0.0993 0.1005 0.6827 0.031 Uiso 1 1 calc R
C13 C 0.2325(4) 0.2757(5) 0.59464(12) 0.0203(12) Uani 1 1 d .
C14 C 0.1293(4) 0.2228(5) 0.63709(12) 0.0208(11) Uani 1 1 d .
H14 H 0.0528 0.1676 0.6380 0.025 Uiso 1 1 calc R
C15 C 0.1454(4) 0.3302(4) 0.62629(13) 0.0198(11) Uani 1 1 d .
H15 H 0.0773 0.3245 0.6200 0.024 Uiso 1 1 calc R
C16 C 0.2064(4) 0.3476(4) 0.67456(12) 0.0184(11) Uani 1 1 d .
C17 C 0.2451(4) 0.4472(5) 0.58250(12) 0.0199(11) Uani 1 1 d .
H17A H 0.2501 0.4256 0.5626 0.024 Uiso 1 1 calc R
H17B H 0.1864 0.4626 0.5830 0.024 Uiso 1 1 calc R
C18 C 0.2197(4) 0.5100(4) 0.65172(12) 0.0165(11) Uani 1 1 d .
H18A H 0.1695 0.5192 0.6394 0.020 Uiso 1 1 calc R
H18B H 0.2143 0.5323 0.6715 0.020 Uiso 1 1 calc R
C19 C 0.4399(4) 0.5646(4) 0.57829(11) 0.0167(11) Uani 1 1 d .
C20 C 0.3536(4) 0.6206(4) 0.61171(13) 0.0201(11) Uani 1 1 d .
H20 H 0.3160 0.6592 0.6060 0.024 Uiso 1 1 calc R
C21 C 0.4770(4) 0.6966(4) 0.61383(12) 0.0181(11) Uani 1 1 d .
H21 H 0.4980 0.7720 0.6101 0.022 Uiso 1 1 calc R
C22 C 0.4121(4) 0.6128(4) 0.65821(12) 0.0193(11) Uani 1 1 d .
C23 C 0.6300(4) 0.6915(5) 0.58719(13) 0.0221(12) Uani 1 1 d .
H23A H 0.6394 0.6700 0.5676 0.027 Uiso 1 1 calc R
H23B H 0.6692 0.7697 0.5879 0.027 Uiso 1 1 calc R
C24 C 0.6022(4) 0.7505(4) 0.65746(12) 0.0181(11) Uani 1 1 d .
H24A H 0.5870 0.7633 0.6774 0.022 Uiso 1 1 calc R
H24B H 0.6370 0.8193 0.6473 0.022 Uiso 1 1 calc R
C25 C 0.7003(4) 0.5756(4) 0.60111(12) 0.0159(10) Uani 1 1 d .
C26 C 0.7372(4) 0.7132(4) 0.63307(12) 0.0164(10) Uani 1 1 d .
H26 H 0.7903 0.7874 0.6277 0.020 Uiso 1 1 calc R
C27 C 0.7919(4) 0.6510(4) 0.64435(13) 0.0199(11) Uani 1 1 d .
H27 H 0.8700 0.6984 0.6465 0.024 Uiso 1 1 calc R
C28 C 0.6784(4) 0.6483(4) 0.68011(13) 0.0196(12) Uani 1 1 d .
C29 C 0.7993(4) 0.4937(4) 0.62219(12) 0.0186(11) Uani 1 1 d .
H29A H 0.8726 0.5265 0.6295 0.022 Uiso 1 1 calc R
H29B H 0.7990 0.4695 0.6022 0.022 Uiso 1 1 calc R
C30 C 0.7800(4) 0.5603(5) 0.69295(12) 0.0207(12) Uani 1 1 d .
H30A H 0.8565 0.5890 0.6897 0.025 Uiso 1 1 calc R
H30B H 0.7714 0.5817 0.7126 0.025 Uiso 1 1 calc R
N1 N 0.7312(4) 0.4020(4) 0.64012(10) 0.0192(9) Uani 1 1 d .
N2 N 0.6133(4) 0.2323(4) 0.64894(11) 0.0214(10) Uani 1 1 d .
N3 N 0.7273(4) 0.4457(4) 0.69183(10) 0.0215(10) Uani 1 1 d .
N4 N 0.6042(4) 0.2774(4) 0.69988(11) 0.0239(10) Uani 1 1 d .
N5 N 0.4261(4) 0.1082(4) 0.64467(11) 0.0217(10) Uani 1 1 d .
N6 N 0.2781(4) 0.1080(4) 0.63350(11) 0.0200(10) Uani 1 1 d .
N7 N 0.4130(4) 0.1626(4) 0.69417(11) 0.0252(11) Uani 1 1 d .
N8 N 0.2534(4) 0.1433(4) 0.68472(12) 0.0250(11) Uani 1 1 d .
N9 N 0.1862(4) 0.1978(4) 0.61533(12) 0.0241(10) Uani 1 1 d .
N10 N 0.2201(4) 0.3587(4) 0.60220(11) 0.0218(10) Uani 1 1 d .
N11 N 0.1785(4) 0.2474(4) 0.66577(11) 0.0203(10) Uani 1 1 d .
N12 N 0.1888(4) 0.3979(4) 0.65215(10) 0.0180(9) Uani 1 1 d .
N13 N 0.3437(4) 0.5438(4) 0.58961(14) 0.0244(12) Uani 1 1 d .
N14 N 0.5181(4) 0.6543(4) 0.59171(10) 0.0160(9) Uani 1 1 d .
N15 N 0.3267(3) 0.5782(4) 0.64103(11) 0.0192(10) Uani 1 1 d .
N16 N 0.5028(3) 0.6806(3) 0.64307(10) 0.0179(9) Uani 1 1 d .
N17 N 0.6765(3) 0.6523(3) 0.60808(10) 0.0179(9) Uani 1 1 d .
N18 N 0.7671(4) 0.5734(4) 0.62162(11) 0.0198(9) Uani 1 1 d .
N19 N 0.6754(3) 0.7098(3) 0.65861(10) 0.0155(9) Uani 1 1 d .
N20 N 0.7416(4) 0.6085(4) 0.67197(10) 0.0190(9) Uani 1 1 d .
O1 O 0.6212(3) 0.3014(3) 0.60291(9) 0.0228(8) Uani 1 1 d .
O2 O 0.4011(3) 0.1438(3) 0.59739(9) 0.0231(9) Uani 1 1 d .
O3 O 0.2776(3) 0.2700(3) 0.57253(9) 0.0240(9) Uani 1 1 d .
O4 O 0.4524(3) 0.5136(3) 0.55925(10) 0.0253(8) Uani 1 1 d .
O5 O 0.6672(3) 0.5190(3) 0.57926(8) 0.0207(8) Uani 1 1 d .
O6 O 0.6039(3) 0.4101(3) 0.72776(10) 0.0256(8) Uani 1 1 d .
O7 O 0.3500(3) 0.2492(3) 0.72315(9) 0.0263(9) Uani 1 1 d .
O8 O 0.2412(3) 0.3846(3) 0.69886(9) 0.0209(8) Uani 1 1 d .
O9 O 0.4136(3) 0.5894(3) 0.68427(9) 0.0213(8) Uani 1 1 d .
O10 O 0.6338(3) 0.6327(3) 0.70440(9) 0.0247(9) Uani 1 1 d .

loop_
_atom_site_aniso_label
_atom_site_aniso_U_11
_atom_site_aniso_U_22
_atom_site_aniso_U_33
_atom_site_aniso_U_23
_atom_site_aniso_U_13
_atom_site_aniso_U_12
O1W 0.025(2) 0.0230(19) 0.043(3) -0.007(2) -0.003(2) 0.0111(16)
O2W 0.029(2) 0.0224(19) 0.037(3) -0.0028(19) -0.001(2) 0.0135(17)
O3W 0.036(2) 0.035(2) 0.029(2) -0.0132(18) -0.0086(18) 0.024(2)
O4W 0.028(2) 0.026(2) 0.022(2) -0.0064(17) 0.0039(17) 0.0110(18)
Er1 0.02074(12) 0.02025(12) 0.01265(10) -0.00362(9) -0.00113(9) 0.01129(10)
N21 0.063(4) 0.126(6) 0.048(4) -0.015(4) -0.030(3) 0.042(4)
O11 0.054(4) 0.096(6) 0.166(11) -0.045(6) -0.049(5) 0.013(4)
O12 0.097(6) 0.106(6) 0.077(6) -0.047(5) -0.060(5) 0.039(5)
O13 0.115(8) 0.127(9) 0.178(13) -0.059(9) -0.075(8) 0.064(7)
N22 0.063(4) 0.126(6) 0.048(4) -0.015(4) -0.030(3) 0.042(4)
O14 0.083(6) 0.121(8) 0.270(18) -0.069(10) -0.042(8) 0.073(7)
O15 0.074(7) 0.120(9) 0.75(5) -0.203(18) 0.100(15) 0.013(7)
O16 0.072(7) 0.194(14) 0.247(18) 0.045(13) 0.028(9) 0.062(8)
Cl1 0.069(3) 0.080(4) 0.131(6) 0.003(4) 0.039(4) 0.033(3)
Cl2 0.108(5) 0.091(5) 0.086(5) -0.010(4) 0.002(4) -0.003(4)
C31 0.073(7) 0.049(6) 0.152(14) 0.033(7) 0.085(8) 0.030(6)
C32 0.052(5) 0.052(5) 0.084(8) 0.011(5) 0.025(5) 0.022(4)
C33 0.050(5) 0.040(4) 0.058(6) 0.008(4) 0.016(4) 0.016(4)
C34 0.028(4) 0.055(5) 0.063(6) -0.008(4) 0.012(4) 0.009(4)
C35 0.035(5) 0.049(5) 0.107(9) -0.020(5) 0.040(5) -0.008(4)
C36 0.080(8) 0.032(5) 0.156(13) -0.007(6) 0.097(9) -0.001(5)
O17 0.127(7) 0.080(5) 0.264(14) 0.095(7) 0.143(9) 0.076(6)
O18 0.041(3) 0.085(5) 0.066(5) -0.015(4) -0.003(3) 0.020(3)
C1 0.024(3) 0.022(3) 0.007(3) -0.0019(19) 0.0030(19) 0.018(2)
C2 0.027(3) 0.027(3) 0.021(3) -0.005(2) 0.000(2) 0.018(3)
C3 0.026(3) 0.027(3) 0.014(3) 0.000(2) 0.000(2) 0.018(3)
C4 0.020(3) 0.028(3) 0.018(3) -0.001(2) -0.008(2) 0.014(2)
C5 0.029(3) 0.014(3) 0.022(3) 0.003(2) 0.004(2) 0.011(2)
C6 0.030(3) 0.029(3) 0.013(3) -0.001(2) -0.004(3) 0.014(3)
C7 0.029(3) 0.015(3) 0.014(3) -0.004(2) -0.001(2) 0.010(2)
C8 0.027(3) 0.019(3) 0.031(4) 0.002(2) 0.005(2) 0.011(2)
C9 0.022(3) 0.015(2) 0.016(3) 0.001(2) -0.001(2) 0.007(2)
C10 0.027(3) 0.024(3) 0.005(3) 0.004(2) 0.003(2) 0.008(2)
C11 0.028(3) 0.015(3) 0.023(3) -0.006(2) 0.002(2) 0.007(2)
C12 0.024(3) 0.023(3) 0.026(3) 0.000(2) 0.002(2) 0.009(2)
C13 0.012(2) 0.027(3) 0.018(3) -0.002(2) -0.005(2) 0.006(2)
C14 0.015(3) 0.028(3) 0.015(3) -0.004(2) 0.003(2) 0.007(2)
C15 0.013(2) 0.022(3) 0.020(3) -0.001(2) 0.000(2) 0.006(2)
C16 0.008(2) 0.027(3) 0.016(3) -0.001(2) 0.0083(19) 0.006(2)
C17 0.020(3) 0.032(3) 0.007(3) 0.000(2) 0.001(2) 0.012(2)
C18 0.018(3) 0.023(3) 0.012(3) -0.001(2) 0.002(2) 0.012(2)
C19 0.021(3) 0.018(3) 0.011(3) 0.006(2) 0.001(2) 0.010(2)
C20 0.021(3) 0.022(3) 0.025(3) -0.001(2) -0.001(2) 0.016(2)
C21 0.026(3) 0.018(3) 0.015(3) 0.000(2) 0.003(2) 0.014(2)
C22 0.025(3) 0.019(3) 0.017(3) -0.002(2) 0.007(2) 0.013(2)
C23 0.019(3) 0.023(3) 0.024(3) 0.006(2) 0.003(2) 0.010(2)
C24 0.024(3) 0.017(3) 0.011(3) -0.004(2) 0.000(2) 0.008(2)
C25 0.011(2) 0.019(3) 0.014(3) 0.004(2) 0.0046(19) 0.004(2)
C26 0.021(3) 0.013(2) 0.013(3) 0.0015(19) 0.002(2) 0.007(2)
C27 0.013(2) 0.015(3) 0.027(3) -0.004(2) -0.002(2) 0.004(2)
C28 0.011(2) 0.019(3) 0.026(3) -0.009(2) -0.007(2) 0.006(2)
C29 0.013(2) 0.023(3) 0.019(3) -0.002(2) 0.001(2) 0.008(2)
C30 0.021(3) 0.034(3) 0.009(3) -0.005(2) -0.008(2) 0.016(2)
N1 0.019(2) 0.020(2) 0.016(2) -0.0021(18) 0.0004(18) 0.0077(19)
N2 0.028(3) 0.020(2) 0.015(3) -0.0013(18) -0.0033(19) 0.011(2)
N3 0.032(3) 0.034(3) 0.008(2) -0.0034(19) -0.0049(19) 0.024(2)
N4 0.026(3) 0.031(3) 0.019(3) -0.005(2) 0.001(2) 0.017(2)
N5 0.026(2) 0.023(2) 0.018(3) -0.0052(19) -0.001(2) 0.014(2)
N6 0.020(2) 0.020(2) 0.018(3) 0.0013(18) 0.0045(18) 0.0080(19)
N7 0.028(3) 0.027(3) 0.021(3) -0.004(2) -0.004(2) 0.013(2)
N8 0.024(2) 0.022(2) 0.030(3) 0.002(2) 0.000(2) 0.012(2)
N9 0.023(2) 0.023(2) 0.027(3) 0.003(2) 0.003(2) 0.012(2)
N10 0.020(2) 0.027(2) 0.020(3) -0.0015(19) 0.0044(19) 0.013(2)
N11 0.021(2) 0.018(2) 0.019(3) -0.0015(18) -0.0014(19) 0.0081(19)
N12 0.020(2) 0.022(2) 0.011(2) -0.0012(17) -0.0016(17) 0.0089(19)
N13 0.022(3) 0.023(3) 0.027(4) -0.002(2) 0.002(2) 0.010(2)
N14 0.021(2) 0.021(2) 0.010(2) 0.0008(17) 0.0047(17) 0.0141(19)
N15 0.016(2) 0.021(2) 0.019(3) 0.0030(19) 0.0012(18) 0.0090(19)
N16 0.015(2) 0.014(2) 0.020(3) 0.0053(18) 0.0073(18) 0.0047(18)
N17 0.016(2) 0.017(2) 0.019(2) 0.0008(18) 0.0026(18) 0.0072(18)
N18 0.021(2) 0.019(2) 0.019(2) -0.0026(18) -0.0016(18) 0.0091(19)
N19 0.018(2) 0.015(2) 0.012(2) -0.0031(17) -0.0002(17) 0.0075(18)
N20 0.022(2) 0.025(2) 0.015(2) -0.0023(18) -0.0038(18) 0.015(2)
O1 0.023(2) 0.0201(19) 0.022(2) 0.0014(15) -0.0003(16) 0.0079(16)
O2 0.025(2) 0.025(2) 0.021(2) 0.0003(16) 0.0024(16) 0.0133(17)
O3 0.025(2) 0.026(2) 0.021(2) 0.0018(16) 0.0044(16) 0.0129(17)
O4 0.029(2) 0.0258(19) 0.024(2) -0.0019(18) 0.0032(18) 0.0166(17)
O5 0.024(2) 0.025(2) 0.013(2) 0.0005(15) 0.0015(15) 0.0125(17)
O6 0.032(2) 0.031(2) 0.018(2) -0.0055(18) -0.0039(19) 0.0182(17)
O7 0.035(2) 0.029(2) 0.015(2) -0.0029(16) 0.0020(16) 0.0164(18)
O8 0.026(2) 0.024(2) 0.013(2) -0.0035(15) 0.0013(15) 0.0124(17)
O9 0.0182(19) 0.029(2) 0.017(2) 0.0001(15) 0.0013(15) 0.0116(17)
O10 0.029(2) 0.029(2) 0.023(2) -0.0013(17) 0.0050(17) 0.0189(18)

loop_
_atom_type_symbol
_atom_type_description
_atom_type_scat_dispersion_real
_atom_type_scat_dispersion_imag
_atom_type_scat_source
C C 0.0033 0.0016 'International Tables Vol C Tables 4.2.6.8 and 6.1.1.4'
H H 0.0000 0.0000 'International Tables Vol C Tables 4.2.6.8 and 6.1.1.4'
N N 0.0061 0.0033 'International Tables Vol C Tables 4.2.6.8 and 6.1.1.4'
O O 0.0106 0.0060 'International Tables Vol C Tables 4.2.6.8 and 6.1.1.4'
Er Er -0.2586 4.9576 'International Tables Vol C Tables 4.2.6.8 and 6.1.1.4'
Cl Cl 0.1484 0.1585 'International Tables Vol C Tables 4.2.6.8 and 6.1.1.4'

loop_
_geom_angle_atom_site_label_1
_geom_angle_atom_site_label_2
_geom_angle_atom_site_label_3
_geom_angle
_geom_angle_site_symmetry_1
_geom_angle_site_symmetry_3
O1 Er1 O9 135.02(14) . 6_554
O1 Er1 O1W 79.10(16) . .
O9 Er1 O1W 116.04(16) 6_554 .
O1 Er1 O2W 116.63(15) . .
O9 Er1 O2W 79.30(15) 6_554 .
O1W Er1 O2W 140.86(14) . .
O1 Er1 O8 146.35(14) . 6_554
O9 Er1 O8 75.64(14) 6_554 6_554
O1W Er1 O8 73.04(14) . 6_554
O2W Er1 O8 77.07(15) . 6_554
O1 Er1 O4W 74.52(15) . .
O9 Er1 O4W 72.01(14) 6_554 .
O1W Er1 O4W 70.94(15) . .
O2W Er1 O4W 145.67(15) . .
O8 Er1 O4W 112.45(15) 6_554 .
O1 Er1 O2 75.84(14) . .
O9 Er1 O2 146.60(15) 6_554 .
O1W Er1 O2 76.80(15) . .
O2W Er1 O2 73.46(15) . .
O8 Er1 O2 79.69(14) 6_554 .
O4W Er1 O2 139.45(14) . .
O1 Er1 O3W 72.27(14) . .
O9 Er1 O3W 74.55(14) 6_554 .
O1W Er1 O3W 145.45(15) . .
O2W Er1 O3W 71.41(15) . .
O8 Er1 O3W 139.80(14) 6_554 .
O4W Er1 O3W 82.92(16) . .
O2 Er1 O3W 113.33(15) . .
O11 N21 O12 125.5(11) . .
O11 N21 O13 115.1(10) . .
O12 N21 O13 119.3(12) . .
O15 N22 O14 113.5(14) . .
O15 N22 O16 124.5(14) . .
O14 N22 O16 121.9(12) . .
C36 C31 C32 120.6(9) . .
C36 C31 O17 121.9(9) . .
C32 C31 O17 117.4(10) . .
C33 C32 C31 117.9(9) . .
C33 C32 H32 121.0 . .
C31 C32 H32 121.0 . .
C32 C33 C34 122.2(8) . .
C32 C33 H33 118.9 . .
C34 C33 H33 118.9 . .
O18 C34 C35 115.6(7) . .
O18 C34 C33 125.3(6) . .
C35 C34 C33 119.1(8) . .
C34 C35 C36 119.6(9) . .
C34 C35 H35 120.2 . .
C36 C35 H35 120.2 . .
C35 C36 C31 120.6(10) . .
C35 C36 H36 119.7 . .
C31 C36 H36 119.7 . .
C31 O17 H17 109.5 . .
C34 O18 H18 109.5 . .
O1 C1 N1 123.9(5) . .
O1 C1 N2 125.9(5) . .
N1 C1 N2 110.2(5) . .
N3 C2 N1 114.3(5) . .
N3 C2 C3 104.2(5) . .
N1 C2 C3 101.8(4) . .
N3 C2 H2 111.9 . .
N1 C2 H2 111.9 . .
C3 C2 H2 111.9 . .
N2 C3 N4 115.4(5) . .
N2 C3 C2 104.4(4) . .
N4 C3 C2 102.1(4) . .
N2 C3 H3 111.5 . .
N4 C3 H3 111.5 . .
C2 C3 H3 111.5 . .
O6 C4 N3 126.1(5) . .
O6 C4 N4 124.8(5) . .
N3 C4 N4 108.9(5) . .
N5 C5 N2 112.0(4) . .
N5 C5 H5A 109.2 . .
N2 C5 H5A 109.2 . .
N5 C5 H5B 109.2 . .
N2 C5 H5B 109.2 . .
H5A C5 H5B 107.9 . .
N7 C6 N4 114.1(5) . .
N7 C6 H6A 108.7 . .
N4 C6 H6A 108.7 . .
N7 C6 H6B 108.7 . .
N4 C6 H6B 108.7 . .
H6A C6 H6B 107.6 . .
O2 C7 N5 127.5(5) . .
O2 C7 N6 123.9(5) . .
N5 C7 N6 108.5(5) . .
N5 C8 N7 114.3(5) . .
N5 C8 C9 102.6(5) . .
N7 C8 C9 103.0(4) . .
N5 C8 H8 112.1 . .
N7 C8 H8 112.1 . .
C9 C8 H8 112.1 . .
N8 C9 N6 117.4(4) . .
N8 C9 C8 103.0(4) . .
N6 C9 C8 102.6(4) . .
N8 C9 H9 111.0 . .
N6 C9 H9 111.0 . .
C8 C9 H9 111.0 . .
O7 C10 N8 126.1(6) . .
O7 C10 N7 125.8(5) . .
N8 C10 N7 108.0(5) . .
N6 C11 N9 113.9(5) . .
N6 C11 H11A 108.8 . .
N9 C11 H11A 108.8 . .
N6 C11 H11B 108.8 . .
N9 C11 H11B 108.8 . .
H11A C11 H11B 107.7 . .
N8 C12 N11 112.8(5) . .
N8 C12 H12A 109.0 . .
N11 C12 H12A 109.0 . .
N8 C12 H12B 109.0 . .
N11 C12 H12B 109.0 . .
H12A C12 H12B 107.8 . .
O3 C13 N10 125.7(5) . .
O3 C13 N9 125.1(5) . .
N10 C13 N9 109.2(5) . .
N9 C14 N11 114.5(5) . .
N9 C14 C15 102.3(4) . .
N11 C14 C15 103.7(4) . .
N9 C14 H14 111.9 . .
N11 C14 H14 111.9 . .
C15 C14 H14 111.9 . .
N10 C15 N12 114.6(4) . .
N10 C15 C14 104.3(4) . .
N12 C15 C14 102.3(4) . .
N10 C15 H15 111.7 . .
N12 C15 H15 111.7 . .
C14 C15 H15 111.7 . .
O8 C16 N12 126.8(5) . .
O8 C16 N11 124.9(5) . .
N12 C16 N11 108.3(5) . .
N13 C17 N10 113.6(5) . .
N13 C17 H17A 108.9 . .
N10 C17 H17A 108.9 . .
N13 C17 H17B 108.9 . .
N10 C17 H17B 108.9 . .
H17A C17 H17B 107.7 . .
N15 C18 N12 113.2(4) . .
N15 C18 H18A 108.9 . .
N12 C18 H18A 108.9 . .
N15 C18 H18B 108.9 . .
N12 C18 H18B 108.9 . .
H18A C18 H18B 107.7 . .
O4 C19 N14 126.5(5) . .
O4 C19 N13 125.7(5) . .
N14 C19 N13 107.7(5) . .
N15 C20 N13 114.8(5) . .
N15 C20 C21 102.2(4) . .
N13 C20 C21 102.9(4) . .
N15 C20 H20 112.0 . .
N13 C20 H20 112.0 . .
C21 C20 H20 112.0 . .
N16 C21 N14 112.8(4) . .
N16 C21 C20 103.9(4) . .
N14 C21 C20 102.9(4) . .
N16 C21 H21 112.2 . .
N14 C21 H21 112.2 . .
C20 C21 H21 112.2 . .
O9 C22 N15 127.1(5) . .
O9 C22 N16 122.7(5) . .
N15 C22 N16 110.2(5) . .
N17 C23 N14 114.6(5) . .
N17 C23 H23A 108.6 . .
N14 C23 H23A 108.6 . .
N17 C23 H23B 108.6 . .
N14 C23 H23B 108.6 . .
H23A C23 H23B 107.6 . .
N16 C24 N19 114.1(4) . .
N16 C24 H24A 108.7 . .
N19 C24 H24A 108.7 . .
N16 C24 H24B 108.7 . .
N19 C24 H24B 108.7 . .
H24A C24 H24B 107.6 . .
O5 C25 N17 124.4(5) . .
O5 C25 N18 126.4(5) . .
N17 C25 N18 109.3(5) . .
N17 C26 N19 116.2(4) . .
N17 C26 C27 104.0(4) . .
N19 C26 C27 101.2(4) . .
N17 C26 H26 111.6 . .
N19 C26 H26 111.6 . .
C27 C26 H26 111.6 . .
N20 C27 N18 115.5(4) . .
N20 C27 C26 104.2(4) . .
N18 C27 C26 102.1(4) . .
N20 C27 H27 111.5 . .
N18 C27 H27 111.5 . .
C26 C27 H27 111.5 . .
O10 C28 N19 126.1(5) . .
O10 C28 N20 124.5(5) . .
N19 C28 N20 109.3(5) . .
N18 C29 N1 113.5(4) . .
N18 C29 H29A 108.9 . .
N1 C29 H29A 108.9 . .
N18 C29 H29B 108.9 . .
N1 C29 H29B 108.9 . .
H29A C29 H29B 107.7 . .
N3 C30 N20 114.8(4) . .
N3 C30 H30A 108.6 . .
N20 C30 H30A 108.6 . .
N3 C30 H30B 108.6 . .
N20 C30 H30B 108.6 . .
H30A C30 H30B 107.5 . .
C1 N1 C29 122.1(5) . .
C1 N1 C2 111.5(4) . .
C29 N1 C2 125.2(4) . .
C1 N2 C3 112.1(5) . .
C1 N2 C5 121.7(5) . .
C3 N2 C5 126.1(5) . .
C4 N3 C30 123.3(5) . .
C4 N3 C2 112.5(5) . .
C30 N3 C2 123.8(5) . .
C4 N4 C6 123.0(5) . .
C4 N4 C3 112.2(5) . .
C6 N4 C3 124.4(5) . .
C7 N5 C5 123.8(5) . .
C7 N5 C8 113.7(5) . .
C5 N5 C8 122.4(5) . .
C7 N6 C11 122.8(5) . .
C7 N6 C9 112.2(5) . .
C11 N6 C9 123.4(5) . .
C10 N7 C6 121.8(5) . .
C10 N7 C8 111.7(5) . .
C6 N7 C8 124.3(5) . .
C10 N8 C9 113.6(5) . .
C10 N8 C12 121.3(5) . .
C9 N8 C12 125.0(5) . .
C13 N9 C14 112.2(5) . .
C13 N9 C11 122.6(5) . .
C14 N9 C11 125.3(5) . .
C13 N10 C15 110.8(5) . .
C13 N10 C17 122.7(5) . .
C15 N10 C17 122.9(4) . .
C16 N11 C12 121.5(5) . .
C16 N11 C14 112.2(5) . .
C12 N11 C14 123.2(5) . .
C16 N12 C18 125.1(5) . .
C16 N12 C15 112.8(5) . .
C18 N12 C15 121.7(4) . .
C19 N13 C17 121.9(5) . .
C19 N13 C20 113.2(5) . .
C17 N13 C20 124.5(5) . .
C19 N14 C23 122.0(4) . .
C19 N14 C21 113.2(4) . .
C23 N14 C21 124.1(5) . .
C22 N15 C18 122.1(5) . .
C22 N15 C20 112.7(4) . .
C18 N15 C20 125.1(4) . .
C22 N16 C24 122.2(5) . .
C22 N16 C21 110.8(5) . .
C24 N16 C21 124.2(4) . .
C25 N17 C23 121.7(5) . .
C25 N17 C26 111.2(4) . .
C23 N17 C26 123.3(4) . .
C25 N18 C27 112.8(4) . .
C25 N18 C29 123.2(5) . .
C27 N18 C29 123.7(5) . .
C28 N19 C24 124.7(4) . .
C28 N19 C26 112.9(4) . .
C24 N19 C26 121.2(4) . .
C28 N20 C27 111.5(5) . .
C28 N20 C30 121.5(5) . .
C27 N20 C30 123.8(4) . .
C1 O1 Er1 154.4(4) . .
C7 O2 Er1 150.1(4) . .
C16 O8 Er1 147.8(4) . 5
C22 O9 Er1 149.4(4) . 5

loop_
_geom_bond_atom_site_label_1
_geom_bond_atom_site_label_2
_geom_bond_distance
_geom_bond_site_symmetry_2
O1W Er1 2.308(4) .
O2W Er1 2.323(4) .
O3W Er1 2.347(4) .
O4W Er1 2.335(4) .
Er1 O1 2.295(4) .
Er1 O9 2.295(4) 6_554
Er1 O8 2.335(4) 6_554
Er1 O2 2.347(4) .
N21 O11 1.198(13) .
N21 O12 1.221(10) .
N21 O13 1.244(16) .
N22 O15 1.250(2) .
N22 O14 1.252(2) .
N22 O16 1.253(2) .
C31 C36 1.380(2) .
C31 C32 1.380(2) .
C31 O17 1.419(14) .
C32 C33 1.380(2) .
C32 H32 0.9400 .
C33 C34 1.380(2) .
C33 H33 0.9400 .
C34 O18 1.372(11) .
C34 C35 1.379(2) .
C35 C36 1.380(2) .
C35 H35 0.9400 .
C36 H36 0.9400 .
O17 H17 0.8300 .
O18 H18 0.8300 .
C1 O1 1.245(7) .
C1 N1 1.349(7) .
C1 N2 1.352(7) .
C2 N3 1.443(7) .
C2 N1 1.489(8) .
C2 C3 1.553(8) .
C2 H2 0.9900 .
C3 N2 1.439(7) .
C3 N4 1.457(7) .
C3 H3 0.9900 .
C4 O6 1.225(7) .
C4 N3 1.343(8) .
C4 N4 1.377(8) .
C5 N5 1.429(7) .
C5 N2 1.459(7) .
C5 H5A 0.9800 .
C5 H5B 0.9800 .
C6 N7 1.445(8) .
C6 N4 1.445(9) .
C6 H6A 0.9800 .
C6 H6B 0.9800 .
C7 O2 1.224(7) .
C7 N5 1.339(7) .
C7 N6 1.372(7) .
C8 N5 1.442(8) .
C8 N7 1.463(8) .
C8 C9 1.566(8) .
C8 H8 0.9900 .
C9 N8 1.439(7) .
C9 N6 1.449(7) .
C9 H9 0.9900 .
C10 O7 1.205(7) .
C10 N8 1.367(8) .
C10 N7 1.383(8) .
C11 N6 1.436(8) .
C11 N9 1.455(7) .
C11 H11A 0.9800 .
C11 H11B 0.9800 .
C12 N8 1.449(8) .
C12 N11 1.450(8) .
C12 H12A 0.9800 .
C12 H12B 0.9800 .
C13 O3 1.231(7) .
C13 N10 1.344(8) .
C13 N9 1.366(8) .
C14 N9 1.449(7) .
C14 N11 1.453(7) .
C14 C15 1.534(8) .
C14 H14 0.9900 .
C15 N10 1.454(7) .
C15 N12 1.465(7) .
C15 H15 0.9900 .
C16 O8 1.230(7) .
C16 N12 1.356(7) .
C16 N11 1.357(7) .
C17 N13 1.450(8) .
C17 N10 1.457(7) .
C17 H17A 0.9800 .
C17 H17B 0.9800 .
C18 N15 1.443(7) .
C18 N12 1.450(7) .
C18 H18A 0.9800 .
C18 H18B 0.9800 .
C19 O4 1.214(7) .
C19 N14 1.369(7) .
C19 N13 1.370(7) .
C20 N15 1.448(8) .
C20 N13 1.456(8) .
C20 C21 1.563(8) .
C20 H20 0.9900 .
C21 N16 1.441(7) .
C21 N14 1.456(7) .
C21 H21 0.9900 .
C22 O9 1.246(7) .
C22 N15 1.334(7) .
C22 N16 1.370(7) .
C23 N17 1.440(7) .
C23 N14 1.443(7) .
C23 H23A 0.9800 .
C23 H23B 0.9800 .
C24 N16 1.439(7) .
C24 N19 1.448(7) .
C24 H24A 0.9800 .
C24 H24B 0.9800 .
C25 O5 1.230(7) .
C25 N17 1.354(7) .
C25 N18 1.360(7) .
C26 N17 1.444(7) .
C26 N19 1.460(7) .
C26 C27 1.554(8) .
C26 H26 0.9900 .
C27 N20 1.437(8) .
C27 N18 1.439(7) .
C27 H27 0.9900 .
C28 O10 1.250(7) .
C28 N19 1.343(7) .
C28 N20 1.354(7) .
C29 N18 1.443(7) .
C29 N1 1.449(7) .
C29 H29A 0.9800 .
C29 H29B 0.9800 .
C30 N3 1.438(7) .
C30 N20 1.452(7) .
C30 H30A 0.9800 .
C30 H30B 0.9800 .
O8 Er1 2.335(4) 5
O9 Er1 2.295(4) 5

loop_
_platon_squeeze_void_nr
_platon_squeeze_void_average_x
_platon_squeeze_void_average_y
_platon_squeeze_void_average_z
_platon_squeeze_void_volume
_platon_squeeze_void_count_electrons
_platon_squeeze_void_content
1 -0.063 0.707 0.019 59 30 ' '
2 -0.185 0.251 0.141 95 43 ' '
3 -0.065 0.533 0.312 45 9 ' '
4 -0.033 0.310 0.440 34 11 ' '
5 0.064 0.293 0.520 58 29 ' '
6 0.185 0.749 0.641 95 43 ' '
7 0.064 0.467 0.812 45 9 ' '
8 0.034 0.690 0.939 33 11 ' '
9 0.230 0.937 0.186 60 30 ' '
10 0.049 0.511 0.597 10 8 ' '
11 0.254 0.434 0.974 93 43 ' '
12 0.293 0.230 0.353 59 29 ' '
13 0.310 0.343 0.273 32 11 ' '
14 0.336 0.032 0.106 31 11 ' '
15 0.436 0.185 0.807 95 43 ' '
16 0.402 0.935 0.479 45 9 ' '
17 0.467 0.402 0.645 45 9 ' '
18 0.533 0.598 0.145 45 9 ' '
19 0.466 0.947 0.266 11 8 ' '
20 0.567 0.819 0.308 93 43 ' '
21 0.492 0.539 0.928 11 9 ' '
22 0.519 0.467 0.432 11 8 ' '
23 0.598 0.064 0.979 45 8 ' '
24 0.539 0.046 0.762 11 9 ' '
25 0.748 0.567 0.475 92 43 ' '
26 0.773 1.064 0.685 59 29 ' '
27 0.663 0.968 0.606 31 11 ' '
28 0.709 0.773 0.852 59 29 ' '
29 0.696 0.664 0.772 31 11 ' '
30 0.951 0.489 0.097 10 8 ' '
